data_4116521
loop_
_publ_author_name
'Kazumasa Honda'
'Fusae Nakanishi'
'Neil Feeder'

_publ_contact_author_address
;
 National Institute of Materials and Chemical Research
 Tsukuba,  Ibaraki 305-8565
 Japan
;
_publ_contact_author_email honda@nimc.go.jp
_publ_contact_author_fax '(81) 298 54 4627'
_publ_contact_author_name 'Dr Kazumasa Honda'
_publ_contact_author_phone '(81) 298 54 4625'
_publ_section_title
;
 Kinetic and Mechanistic Study on Single-Crystal-to-Single-Crystal
 Photodimerization of 2-Benzyl-5-benzylidenecyclopentanone Utilizing X-ray
 Diffraction
;
_journal_name_full 'Journal of the American Chemical Society'
_journal_page_first 8246
_journal_page_last 8250
_journal_paper_doi 10.1021/ja991386k
_journal_volume 121
_journal_year 1999
_chemical_formula_moiety 'C19 H18 O '
_chemical_formula_sum 'C19 H18 O'
_chemical_formula_weight 262.35
_chemical_melting_point 404
_space_group_IT_number 61
_symmetry_cell_setting orthorhombic
_symmetry_Int_Tables_number 61
_symmetry_space_group_name_Hall '-P 2ac 2ab'
_symmetry_space_group_name_H-M 'P b c a'
_audit_creation_date 'Wed Mar 18 20:47:33 1998'
_audit_creation_method 'from TEXRAY.INF file'
_audit_update_record '98-08-13 updated by K. HONDA'
_cell_angle_alpha 90
_cell_angle_beta 90
_cell_angle_gamma 90
_cell_formula_units_Z 8
_cell_length_a 31.263(4)
_cell_length_b 10.668(1)
_cell_length_c 8.604(4)
_cell_measurement_reflns_used 15
_cell_measurement_temperature 175
_cell_measurement_theta_max 13.7
_cell_measurement_theta_min 10.5
_cell_volume 2869.6(14)
_computing_cell_refinement 'CAD4 diffractometer control (Enraf-Nonius, 1989)'
_computing_data_collection 'CAD4 diffractometer control (Enraf-Nonius, 1989)'
_computing_data_reduction 'TEXSAN PROCESS (Molecular Structure Corporation, 1994)'
_computing_publication_material 'TEXSAN FINISH (Molecular Structure Corporation, 1998)'
_computing_structure_refinement 'TEXSAN LS (Molecular Structure Corporation, 1994)'
_computing_structure_solution 'SHELXS86 (Sheldrick, 1985)'
_diffrn_ambient_temperature 175
_diffrn_measurement_device_type 'Enraf-Nonius CAD4'
_diffrn_measurement_method \w
_diffrn_orient_matrix_UB_11 -0.00774
_diffrn_orient_matrix_UB_12 0.08914
_diffrn_orient_matrix_UB_13 0.02261
_diffrn_orient_matrix_UB_21 0.02258
_diffrn_orient_matrix_UB_22 0.00323
_diffrn_orient_matrix_UB_23 0.08226
_diffrn_orient_matrix_UB_31 0.02132
_diffrn_orient_matrix_UB_32 0.02890
_diffrn_orient_matrix_UB_33 -0.07886
_diffrn_radiation_detector 'scintillation counter'
_diffrn_radiation_monochromator graphite
_diffrn_radiation_source 'fine focus Enraf-Nonius Mo tube'
_diffrn_radiation_type 'Mo K\a'
_diffrn_radiation_wavelength 0.71073
_diffrn_reflns_av_R_equivalents 0.020
_diffrn_reflns_av_sigmaI/netI 0.103
_diffrn_reflns_limit_h_max 36
_diffrn_reflns_limit_h_min 0
_diffrn_reflns_limit_k_max 12
_diffrn_reflns_limit_k_min 0
_diffrn_reflns_limit_l_max 10
_diffrn_reflns_limit_l_min 0
_diffrn_reflns_number 3416
_diffrn_reflns_reduction_process 'Lp corrections applied'
_diffrn_reflns_theta_max 25.00
_diffrn_reflns_theta_min 1.00
_diffrn_standards_decay_% -1.4
_diffrn_standards_interval_time 60
_diffrn_standards_number 3
_exptl_absorpt_coefficient_mu 0.073
_exptl_absorpt_correction_T_max 0.993
_exptl_absorpt_correction_T_min 0.965
_exptl_absorpt_correction_type psi-scan
_exptl_absorpt_process_details '(North, Phillips & Mathews, 1968)'
_exptl_crystal_colour 'clear colourless'
_exptl_crystal_density_diffrn 1.214
_exptl_crystal_description plate
_exptl_crystal_F_000 1120.00
_exptl_crystal_size_max 0.50
_exptl_crystal_size_mid 0.37
_exptl_crystal_size_min 0.32
_refine_diff_density_max 0.29
_refine_diff_density_min -0.27
_refine_ls_extinction_method none
_refine_ls_goodness_of_fit_ref 1.061
_refine_ls_hydrogen_treatment refall
_refine_ls_matrix_type full
_refine_ls_number_constraints 0
_refine_ls_number_parameters 253
_refine_ls_number_reflns 1445
_refine_ls_number_restraints 0
_refine_ls_R_factor_all 0.1705
_refine_ls_R_factor_gt 0.0673
_refine_ls_shift/su_max 0.0037
_refine_ls_structure_factor_coef F
_refine_ls_weighting_details 'w = 1/[\s^2^(Fo) + 0.00203|Fo|^2^]'
_refine_ls_weighting_scheme calc
_refine_ls_wR_factor_all 0.0978
_refine_ls_wR_factor_ref 0.0717
_reflns_number_gt 1445
_reflns_number_total 2524
_reflns_observed_criterion >1.0sigma(I)
_cod_data_source_file ja991386k_2.cif
_cod_data_source_block BBCP@175K
_cod_original_cell_volume 2869.6(9)
_cod_original_sg_symbol_H-M 'P b c a '
_cod_original_formula_sum 'C19 H18 O '
_cod_database_code 4116521

loop_
_symmetry_equiv_pos_as_xyz
x,y,z
1/2+x,1/2-y,-z
-x,1/2+y,1/2-z
1/2-x,-y,1/2+z
-x,-y,-z
1/2-x,1/2+y,z
x,1/2-y,1/2+z
1/2+x,y,1/2-z

loop_
_atom_site_label
_atom_site_type_symbol
_atom_site_fract_x
_atom_site_fract_y
_atom_site_fract_z
_atom_site_U_iso_or_equiv
_atom_site_adp_type
_atom_site_occupancy
_atom_site_calc_flag
O1 O 0.04184(8) 0.2347(3) 0.0113(4) 0.0480(9) Uani 1.00 d
C1 C 0.0413(1) 0.3195(4) 0.1057(4) 0.032(1) Uani 1.00 d
C2 C 0.0801(1) 0.3750(4) 0.1849(5) 0.033(1) Uani 1.00 d
C3 C 0.0650(1) 0.5046(4) 0.2343(6) 0.036(1) Uani 1.00 d
C4 C 0.0169(1) 0.4910(4) 0.2668(5) 0.032(1) Uani 1.00 d
C5 C 0.0026(1) 0.3833(4) 0.1682(4) 0.027(1) Uani 1.00 d
C6 C 0.1215(1) 0.3656(5) 0.0939(5) 0.039(1) Uani 1.00 d
C7 C 0.1608(1) 0.3918(4) 0.1923(5) 0.036(1) Uani 1.00 d
C8 C 0.1777(1) 0.3002(5) 0.2868(5) 0.045(1) Uani 1.00 d
C9 C 0.2129(2) 0.3264(6) 0.3799(6) 0.057(2) Uani 1.00 d
C10 C 0.2318(2) 0.4416(6) 0.3755(6) 0.060(2) Uani 1.00 d
C11 C 0.2153(1) 0.5329(5) 0.2790(6) 0.055(2) Uani 1.00 d
C12 C 0.1798(1) 0.5076(5) 0.1892(5) 0.045(1) Uani 1.00 d
C13 C -0.0362(1) 0.3345(4) 0.1397(4) 0.030(1) Uani 1.00 d
C14 C -0.0786(1) 0.3697(3) 0.1970(4) 0.030(1) Uani 1.00 d
C15 C -0.0854(1) 0.4598(4) 0.3133(5) 0.036(1) Uani 1.00 d
C16 C -0.1265(1) 0.4845(4) 0.3665(5) 0.043(1) Uani 1.00 d
C17 C -0.1610(1) 0.4221(4) 0.3047(6) 0.047(1) Uani 1.00 d
C18 C -0.1549(1) 0.3343(4) 0.1900(6) 0.045(1) Uani 1.00 d
C19 C -0.1140(1) 0.3073(4) 0.1381(6) 0.039(1) Uani 1.00 d
H1 H 0.084(1) 0.321(3) 0.286(5) 0.04(1) Uiso 1.00 d
H2 H 0.082(2) 0.536(4) 0.322(5) 0.06(1) Uiso 1.00 d
H3 H 0.069(1) 0.558(4) 0.148(5) 0.06(1) Uiso 1.00 d
H4 H 0.001(1) 0.565(3) 0.245(4) 0.026(9) Uiso 1.00 d
H5 H 0.013(1) 0.476(3) 0.384(4) 0.024(9) Uiso 1.00 d
H6 H 0.122(1) 0.277(4) 0.060(5) 0.04(1) Uiso 1.00 d
H7 H 0.120(1) 0.430(4) 0.000(5) 0.06(1) Uiso 1.00 d
H8 H 0.167(2) 0.220(5) 0.292(6) 0.07(2) Uiso 1.00 d
H9 H 0.226(1) 0.265(5) 0.444(5) 0.07(2) Uiso 1.00 d
H10 H 0.255(2) 0.460(4) 0.436(5) 0.07(2) Uiso 1.00 d
H11 H 0.231(1) 0.621(5) 0.277(5) 0.08(2) Uiso 1.00 d
H12 H 0.171(1) 0.569(3) 0.136(4) 0.03(1) Uiso 1.00 d
H13 H -0.038(1) 0.265(3) 0.073(4) 0.04(1) Uiso 1.00 d
H14 H -0.0625(10) 0.503(3) 0.357(3) 0.010(8) Uiso 1.00 d
H15 H -0.128(2) 0.547(5) 0.446(6) 0.08(2) Uiso 1.00 d
H16 H -0.190(1) 0.440(4) 0.344(4) 0.05(1) Uiso 1.00 d
H17 H -0.177(1) 0.286(3) 0.143(5) 0.04(1) Uiso 1.00 d
H18 H -0.109(1) 0.242(4) 0.053(5) 0.05(1) Uiso 1.00 d

loop_
_atom_site_aniso_label
_atom_site_aniso_U_11
_atom_site_aniso_U_22
_atom_site_aniso_U_33
_atom_site_aniso_U_12
_atom_site_aniso_U_13
_atom_site_aniso_U_23
O1 0.039(2) 0.050(2) 0.055(2) -0.004(2) 0.006(2) -0.026(2)
C1 0.034(2) 0.032(2) 0.028(2) -0.002(2) 0.001(2) -0.004(2)
C2 0.030(2) 0.035(2) 0.033(2) 0.003(2) -0.002(2) -0.005(2)
C3 0.036(2) 0.036(2) 0.036(3) -0.003(2) 0.000(2) -0.002(2)
C4 0.032(2) 0.033(2) 0.030(2) 0.004(2) -0.001(2) -0.003(2)
C5 0.033(2) 0.028(2) 0.022(2) 0.005(2) -0.001(2) 0.001(2)
C6 0.031(2) 0.048(3) 0.038(2) -0.001(2) -0.004(2) -0.002(3)
C7 0.025(2) 0.047(2) 0.037(2) 0.006(2) 0.007(2) -0.003(2)
C8 0.040(3) 0.052(3) 0.043(3) 0.011(2) 0.010(2) 0.001(2)
C9 0.051(3) 0.078(4) 0.041(3) 0.029(3) 0.000(3) 0.002(3)
C10 0.026(2) 0.098(5) 0.055(3) 0.012(3) -0.007(3) -0.025(4)
C11 0.031(3) 0.067(3) 0.067(4) -0.006(2) 0.004(2) -0.010(3)
C12 0.035(3) 0.054(3) 0.046(3) 0.002(2) -0.002(2) 0.007(3)
C13 0.033(2) 0.029(2) 0.029(2) 0.000(2) -0.002(2) -0.003(2)
C14 0.033(2) 0.025(2) 0.033(2) 0.004(2) -0.001(2) 0.005(2)
C15 0.031(2) 0.042(2) 0.034(2) 0.003(2) -0.003(2) 0.006(2)
C16 0.038(3) 0.049(3) 0.041(3) 0.012(2) 0.002(2) 0.006(2)
C17 0.028(2) 0.058(3) 0.054(3) 0.011(2) 0.003(2) 0.015(3)
C18 0.032(2) 0.042(3) 0.061(3) -0.004(2) -0.005(2) -0.001(3)
C19 0.034(2) 0.033(2) 0.051(3) -0.001(2) -0.003(2) 0.006(2)

loop_
_atom_type_symbol
_atom_type_description
_atom_type_scat_dispersion_real
_atom_type_scat_dispersion_imag
_atom_type_scat_source
O O 0.011 0.006
;International Tables for Crystallography
(1992, Vol. C, Tables 4.2.6.8 and 6.1.1.1)
;
C C 0.003 0.002
;International Tables for Crystallography
(1992, Vol. C, Tables 4.2.6.8 and 6.1.1.1)
;
H H 0.000 0.000
;International Tables for Crystallography
(1992, Vol. C, Table 6.1.1.2)
;

loop_
_geom_angle_atom_site_label_1
_geom_angle_atom_site_label_2
_geom_angle_atom_site_label_3
_geom_angle
_geom_angle_site_symmetry_1
_geom_angle_site_symmetry_2
_geom_angle_site_symmetry_3
_geom_angle_publ_flag
O1 C1 C2 125.4(4) 1_555 1_555 1_555 yes
O1 C1 C5 126.4(4) 1_555 1_555 1_555 yes
C2 C1 C5 108.1(3) 1_555 1_555 1_555 yes
C1 C2 C3 103.4(3) 1_555 1_555 1_555 yes
C1 C2 C6 115.3(3) 1_555 1_555 1_555 yes
C1 C2 H1 104(2) 1_555 1_555 1_555 no
C3 C2 C6 118.0(4) 1_555 1_555 1_555 yes
C3 C2 H1 107(1) 1_555 1_555 1_555 no
C6 C2 H1 107(2) 1_555 1_555 1_555 no
C2 C3 C4 105.5(3) 1_555 1_555 1_555 yes
C2 C3 H2 110(2) 1_555 1_555 1_555 no
C2 C3 H3 106(2) 1_555 1_555 1_555 no
C4 C3 H2 115(2) 1_555 1_555 1_555 no
C4 C3 H3 109(2) 1_555 1_555 1_555 no
H2 C3 H3 108(3) 1_555 1_555 1_555 no
C3 C4 C5 105.2(3) 1_555 1_555 1_555 yes
C3 C4 H4 113(1) 1_555 1_555 1_555 no
C3 C4 H5 107(1) 1_555 1_555 1_555 no
C5 C4 H4 111(2) 1_555 1_555 1_555 no
C5 C4 H5 113(1) 1_555 1_555 1_555 no
H4 C4 H5 105(2) 1_555 1_555 1_555 no
C1 C5 C4 108.3(3) 1_555 1_555 1_555 yes
C1 C5 C13 119.4(4) 1_555 1_555 1_555 yes
C4 C5 C13 132.2(4) 1_555 1_555 1_555 yes
C2 C6 C7 113.0(4) 1_555 1_555 1_555 yes
C2 C6 H6 103(2) 1_555 1_555 1_555 no
C2 C6 H7 107(2) 1_555 1_555 1_555 no
C7 C6 H6 108(2) 1_555 1_555 1_555 no
C7 C6 H7 110(2) 1_555 1_555 1_555 no
H6 C6 H7 113(3) 1_555 1_555 1_555 no
C6 C7 C8 120.7(4) 1_555 1_555 1_555 yes
C6 C7 C12 120.4(4) 1_555 1_555 1_555 yes
C8 C7 C12 118.9(4) 1_555 1_555 1_555 yes
C7 C8 C9 120.2(5) 1_555 1_555 1_555 yes
C7 C8 H8 122(3) 1_555 1_555 1_555 no
C9 C8 H8 117(3) 1_555 1_555 1_555 no
C8 C9 C10 120.6(5) 1_555 1_555 1_555 yes
C8 C9 H9 122(2) 1_555 1_555 1_555 no
C10 C9 H9 116(2) 1_555 1_555 1_555 no
C9 C10 C11 119.4(5) 1_555 1_555 1_555 yes
C9 C10 H10 121(2) 1_555 1_555 1_555 no
C11 C10 H10 119(2) 1_555 1_555 1_555 no
C10 C11 C12 120.0(5) 1_555 1_555 1_555 yes
C10 C11 H11 117(2) 1_555 1_555 1_555 no
C12 C11 H11 122(2) 1_555 1_555 1_555 no
C7 C12 C11 120.9(5) 1_555 1_555 1_555 yes
C7 C12 H12 124(2) 1_555 1_555 1_555 no
C11 C12 H12 114(2) 1_555 1_555 1_555 no
C5 C13 C14 131.1(4) 1_555 1_555 1_555 yes
C5 C13 H13 118(2) 1_555 1_555 1_555 no
C14 C13 H13 110(2) 1_555 1_555 1_555 no
C13 C14 C15 123.5(4) 1_555 1_555 1_555 yes
C13 C14 C19 118.5(4) 1_555 1_555 1_555 yes
C15 C14 C19 117.9(4) 1_555 1_555 1_555 yes
C14 C15 C16 120.3(4) 1_555 1_555 1_555 yes
C14 C15 H14 120(1) 1_555 1_555 1_555 no
C16 C15 H14 118(1) 1_555 1_555 1_555 no
C15 C16 C17 120.5(5) 1_555 1_555 1_555 yes
C15 C16 H15 114(2) 1_555 1_555 1_555 no
C17 C16 H15 125(2) 1_555 1_555 1_555 no
C16 C17 C18 119.9(4) 1_555 1_555 1_555 yes
C16 C17 H16 119(2) 1_555 1_555 1_555 no
C18 C17 H16 120(2) 1_555 1_555 1_555 no
C17 C18 C19 120.1(4) 1_555 1_555 1_555 yes
C17 C18 H17 124(2) 1_555 1_555 1_555 no
C19 C18 H17 115(2) 1_555 1_555 1_555 no
C14 C19 C18 121.3(4) 1_555 1_555 1_555 yes
C14 C19 H18 116(2) 1_555 1_555 1_555 no
C18 C19 H18 121(2) 1_555 1_555 1_555 no

loop_
_geom_bond_atom_site_label_1
_geom_bond_atom_site_label_2
_geom_bond_distance
_geom_bond_site_symmetry_1
_geom_bond_site_symmetry_2
_geom_bond_publ_flag
O1 C1 1.216(4) 1_555 1_555 yes
C1 C2 1.513(5) 1_555 1_555 yes
C1 C5 1.489(5) 1_555 1_555 yes
C2 C3 1.522(5) 1_555 1_555 yes
C2 C6 1.516(5) 1_555 1_555 yes
C3 C4 1.539(6) 1_555 1_555 yes
C4 C5 1.495(5) 1_555 1_555 yes
C5 C13 1.342(5) 1_555 1_555 yes
C6 C7 1.516(6) 1_555 1_555 yes
C7 C8 1.377(6) 1_555 1_555 yes
C7 C12 1.372(6) 1_555 1_555 yes
C8 C9 1.388(7) 1_555 1_555 yes
C9 C10 1.364(7) 1_555 1_555 yes
C10 C11 1.380(8) 1_555 1_555 yes
C11 C12 1.379(6) 1_555 1_555 yes
C13 C14 1.463(5) 1_555 1_555 yes
C14 C15 1.404(6) 1_555 1_555 yes
C14 C19 1.388(5) 1_555 1_555 yes
C15 C16 1.388(6) 1_555 1_555 yes
C16 C17 1.375(6) 1_555 1_555 yes
C17 C18 1.374(6) 1_555 1_555 yes
C18 C19 1.384(6) 1_555 1_555 yes

loop_
_geom_contact_atom_site_label_1
_geom_contact_atom_site_label_2
_geom_contact_distance
_geom_contact_site_symmetry_1
_geom_contact_site_symmetry_2
_geom_contact_publ_flag
C5 C14 2.554(5) 1_555 1_555 no
C5 C15 3.129(6) 1_555 1_555 no

loop_
_geom_torsion_atom_site_label_1
_geom_torsion_atom_site_label_2
_geom_torsion_atom_site_label_3
_geom_torsion_atom_site_label_4
_geom_torsion
_geom_torsion_site_symmetry_1
_geom_torsion_site_symmetry_2
_geom_torsion_site_symmetry_3
_geom_torsion_site_symmetry_4
_geom_torsion_publ_flag
O1 C1 C2 C3 157.6(4) 1_555 1_555 1_555 1_555 no
O1 C1 C2 C6 27.3(6) 1_555 1_555 1_555 1_555 no
O1 C1 C5 C4 -173.7(4) 1_555 1_555 1_555 1_555 no
O1 C1 C5 C13 10.8(6) 1_555 1_555 1_555 1_555 no
C1 C2 C3 C4 31.0(4) 1_555 1_555 1_555 1_555 no
C1 C2 C6 C7 -165.5(4) 1_555 1_555 1_555 1_555 no
C1 C5 C4 C3 11.0(4) 1_555 1_555 1_555 1_555 no
C1 C5 C13 C14 173.7(4) 1_555 1_555 1_555 1_555 no
C2 C1 C5 C4 8.6(4) 1_555 1_555 1_555 1_555 no
C2 C1 C5 C13 -166.9(4) 1_555 1_555 1_555 1_555 no
C2 C3 C4 C5 -26.3(4) 1_555 1_555 1_555 1_555 no
C2 C6 C7 C8 80.6(5) 1_555 1_555 1_555 1_555 no
C2 C6 C7 C12 -98.9(5) 1_555 1_555 1_555 1_555 no
C3 C2 C1 C5 -24.6(4) 1_555 1_555 1_555 1_555 no
C3 C2 C6 C7 71.7(5) 1_555 1_555 1_555 1_555 no
C3 C4 C5 C13 -174.3(4) 1_555 1_555 1_555 1_555 no
C4 C3 C2 C6 159.6(4) 1_555 1_555 1_555 1_555 no
C4 C5 C13 C14 -0.6(7) 1_555 1_555 1_555 1_555 no
C5 C1 C2 C6 -154.9(4) 1_555 1_555 1_555 1_555 no
C5 C13 C14 C15 -7.4(7) 1_555 1_555 1_555 1_555 no
C5 C13 C14 C19 175.3(4) 1_555 1_555 1_555 1_555 no
C6 C7 C8 C9 -178.1(4) 1_555 1_555 1_555 1_555 no
C6 C7 C12 C11 179.5(4) 1_555 1_555 1_555 1_555 no
C7 C8 C9 C10 -1.9(7) 1_555 1_555 1_555 1_555 no
C7 C12 C11 C10 -0.9(7) 1_555 1_555 1_555 1_555 no
C8 C7 C12 C11 -0.1(7) 1_555 1_555 1_555 1_555 no
C8 C9 C10 C11 0.8(7) 1_555 1_555 1_555 1_555 no
C9 C8 C7 C12 1.5(6) 1_555 1_555 1_555 1_555 no
C9 C10 C11 C12 0.6(7) 1_555 1_555 1_555 1_555 no
C13 C14 C15 C16 -177.2(4) 1_555 1_555 1_555 1_555 no
C13 C14 C19 C18 178.6(4) 1_555 1_555 1_555 1_555 no
C14 C15 C16 C17 -0.8(6) 1_555 1_555 1_555 1_555 no
C14 C19 C18 C17 -1.6(7) 1_555 1_555 1_555 1_555 no
C15 C14 C19 C18 1.1(6) 1_555 1_555 1_555 1_555 no
C15 C16 C17 C18 0.3(7) 1_555 1_555 1_555 1_555 no
C16 C15 C14 C19 0.1(6) 1_555 1_555 1_555 1_555 no
C16 C17 C18 C19 0.9(7) 1_555 1_555 1_555 1_555 no
